data_4123777
loop_
_publ_author_name
'Saxena, Aakarsh'
'Perez, Felix'
'Krische, Michael J.'

_publ_section_title
;
 Ruthenium(0) Catalyzed Endiyne-\a-Ketol [4 + 2] Cycloaddition: Convergent
 Assembly of Type II Polyketide Substructures via C-C Bond Forming
 Transfer Hydrogenation.
;
_journal_issue 18
_journal_name_full 'Journal of the American Chemical Society'
_journal_page_first 5883
_journal_page_last 5886
_journal_paper_doi 10.1021/jacs.5b02755
_journal_volume 137
_journal_year 2015
_chemical_formula_sum 'C22 H0 N2 O4'
_chemical_formula_weight 356.24
_chemical_name_systematic
;
 ?
;
_space_group_crystal_system triclinic
_space_group_IT_number 2
_space_group_name_Hall '-P 1'
_space_group_name_H-M_alt 'P -1'
_symmetry_space_group_name_Hall '-P 1'
_symmetry_space_group_name_H-M 'P -1'
_atom_sites_solution_hydrogens mixed
_audit_creation_method SHELXL-2014
_cell_angle_alpha 61.283(3)
_cell_angle_beta 74.902(4)
_cell_angle_gamma 78.669(4)
_cell_formula_units_Z 2
_cell_length_a 9.3536(11)
_cell_length_b 11.4987(13)
_cell_length_c 11.6776(12)
_cell_measurement_temperature 133(2)
_cell_volume 1059.7(2)
_computing_structure_refinement 'SHELXL-2014 (Sheldrick, 2014)'
_diffrn_ambient_temperature 133(2)
_diffrn_measured_fraction_theta_full 0.999
_diffrn_measured_fraction_theta_max 0.998
_diffrn_radiation_type MoK\a
_diffrn_radiation_wavelength 0.71073
_diffrn_reflns_av_R_equivalents 0.0548
_diffrn_reflns_av_unetI/netI 0.0463
_diffrn_reflns_laue_measured_fraction_full 0.999
_diffrn_reflns_laue_measured_fraction_max 0.998
_diffrn_reflns_limit_h_max 12
_diffrn_reflns_limit_h_min -12
_diffrn_reflns_limit_k_max 14
_diffrn_reflns_limit_k_min -14
_diffrn_reflns_limit_l_max 15
_diffrn_reflns_limit_l_min -15
_diffrn_reflns_number 23526
_diffrn_reflns_point_group_measured_fraction_full 0.999
_diffrn_reflns_point_group_measured_fraction_max 0.998
_diffrn_reflns_theta_full 25.242
_diffrn_reflns_theta_max 27.499
_diffrn_reflns_theta_min 2.731
_exptl_absorpt_coefficient_mu 0.080
_exptl_crystal_density_diffrn 1.116
_exptl_crystal_F_000 356
_refine_diff_density_max 0.346
_refine_diff_density_min -0.211
_refine_diff_density_rms 0.047
_refine_ls_extinction_coef 0.0035(18)
_refine_ls_extinction_expression Fc^*^=kFc[1+0.001xFc^2^\l^3^/sin(2\q)]^-1/4^
_refine_ls_extinction_method SHELXL
_refine_ls_goodness_of_fit_ref 1.053
_refine_ls_hydrogen_treatment mixed
_refine_ls_matrix_type full
_refine_ls_number_parameters 279
_refine_ls_number_reflns 4851
_refine_ls_number_restraints 0
_refine_ls_restrained_S_all 1.053
_refine_ls_R_factor_all 0.0683
_refine_ls_R_factor_gt 0.0436
_refine_ls_shift/su_max 0.000
_refine_ls_shift/su_mean 0.000
_refine_ls_structure_factor_coef Fsqd
_refine_ls_weighting_details 'w=1/[\s^2^(Fo^2^)+(0.0501P)^2^+0.3570P] where P=(Fo^2^+2Fc^2^)/3'
_refine_ls_weighting_scheme calc
_refine_ls_wR_factor_gt 0.1026
_refine_ls_wR_factor_ref 0.1198
_reflns_Friedel_coverage 0.000
_reflns_number_gt 3571
_reflns_number_total 4851
_reflns_threshold_expression 'I > 2\s(I)'
_cod_data_source_file ja5b02755_si_002.cif
_cod_data_source_block shelx
_cod_database_code 4123777
_shelx_space_group_comment
;
The symmetry employed for this shelxl refinement is uniquely defined
by the following loop, which should always be used as a source of
symmetry information in preference to the above space-group names.
They are only intended as comments.
;
_shelxl_version_number 2014-3

loop_
_space_group_symop_operation_xyz
'x, y, z'
'-x, -y, -z'

loop_
_atom_site_label
_atom_site_type_symbol
_atom_site_fract_x
_atom_site_fract_y
_atom_site_fract_z
_atom_site_U_iso_or_equiv
_atom_site_adp_type
_atom_site_occupancy
_atom_site_site_symmetry_order
_atom_site_calc_flag
_atom_site_refinement_flags_posn
_atom_site_refinement_flags_adp
C1 C 0.75403(16) 0.16037(14) 0.45179(14) 0.0152(3) Uani 1 1 d . .
C2 C 0.86234(16) 0.18801(14) 0.50675(14) 0.0150(3) Uani 1 1 d . .
C3 C 1.01601(17) 0.16516(15) 0.46986(15) 0.0188(3) Uani 1 1 d . .
H3 H 1.0533 0.1282 0.4094 0.023 Uiso 1 1 calc R U
C4 C 1.11465(17) 0.19555(16) 0.51996(16) 0.0227(4) Uani 1 1 d . .
H4 H 1.2186 0.1819 0.4915 0.027 Uiso 1 1 calc R U
C5 C 1.06224(18) 0.24582(16) 0.61141(16) 0.0232(4) Uani 1 1 d . .
H5 H 1.1299 0.2663 0.6460 0.028 Uiso 1 1 calc R U
C6 C 0.91063(17) 0.26585(15) 0.65187(15) 0.0192(3) Uani 1 1 d . .
H6 H 0.8749 0.2977 0.7166 0.023 Uiso 1 1 calc R U
C7 C 0.80901(16) 0.24015(14) 0.59927(14) 0.0146(3) Uani 1 1 d . .
C8 C 0.64647(16) 0.25838(14) 0.64382(13) 0.0144(3) Uani 1 1 d . .
C9 C 0.56812(16) 0.14287(15) 0.66579(14) 0.0154(3) Uani 1 1 d . .
C10 C 0.59913(16) 0.14574(14) 0.52883(14) 0.0158(3) Uani 1 1 d . .
C11 C 0.77754(17) 0.15215(15) 0.33691(15) 0.0191(3) Uani 1 1 d . .
H11 H 0.6948 0.1287 0.3217 0.023 Uiso 1 1 calc R U
C12 C 0.91272(18) 0.17407(17) 0.22979(15) 0.0217(3) Uani 1 1 d . .
H12A H 0.9813 0.0922 0.2558 0.026 Uiso 1 1 calc R U
H12B H 0.9644 0.2466 0.2200 0.026 Uiso 1 1 calc R U
C13 C 0.87491(19) 0.21034(17) 0.09595(15) 0.0254(4) Uani 1 1 d . .
H13A H 0.7919 0.2810 0.0789 0.030 Uiso 1 1 calc R U
H13B H 0.9620 0.2470 0.0246 0.030 Uiso 1 1 calc R U
C14 C 0.8319(2) 0.0944(2) 0.08919(18) 0.0379(5) Uani 1 1 d . .
H14A H 0.9112 0.0219 0.1107 0.057 Uiso 1 1 calc R U
H14B H 0.8169 0.1225 -0.0008 0.057 Uiso 1 1 calc R U
H14C H 0.7396 0.0633 0.1533 0.057 Uiso 1 1 calc R U
C15 C 0.57051(17) 0.36425(15) 0.65586(14) 0.0182(3) Uani 1 1 d . .
H15 H 0.4669 0.3575 0.6901 0.022 Uiso 1 1 calc R U
C16 C 0.62681(19) 0.49263(15) 0.62252(15) 0.0222(3) Uani 1 1 d . .
H16A H 0.5914 0.5645 0.5423 0.027 Uiso 1 1 calc R U
H16B H 0.7368 0.4841 0.6013 0.027 Uiso 1 1 calc R U
C17 C 0.5755(2) 0.53123(17) 0.73646(17) 0.0273(4) Uani 1 1 d . .
H17A H 0.6070 0.6206 0.7058 0.033 Uiso 1 1 calc R U
H17B H 0.4656 0.5367 0.7596 0.033 Uiso 1 1 calc R U
C18 C 0.6372(2) 0.43348(18) 0.85984(17) 0.0329(4) Uani 1 1 d . .
H18A H 0.6061 0.3448 0.8911 0.049 Uiso 1 1 calc R U
H18B H 0.5995 0.4621 0.9297 0.049 Uiso 1 1 calc R U
H18C H 0.7460 0.4303 0.8385 0.049 Uiso 1 1 calc R U
C19 C 0.62645(15) 0.00788(14) 0.76810(14) 0.0148(3) Uani 1 1 d . .
C20 C 0.63612(17) -0.10684(16) 0.75373(15) 0.0200(3) Uani 1 1 d . .
H20 H 0.6090 -0.1018 0.6784 0.024 Uiso 1 1 calc R U
C21 C 0.68518(18) -0.22854(16) 0.84889(15) 0.0214(3) Uani 1 1 d . .
H21 H 0.6928 -0.3063 0.8377 0.026 Uiso 1 1 calc R U
C22 C 0.72319(17) -0.23765(15) 0.96047(14) 0.0183(3) Uani 1 1 d . .
C23 C 0.70952(17) -0.12366(15) 0.97727(15) 0.0199(3) Uani 1 1 d . .
H23 H 0.7326 -0.1292 1.0544 0.024 Uiso 1 1 calc R U
C24 C 0.66206(17) -0.00203(15) 0.88097(14) 0.0184(3) Uani 1 1 d . .
H24 H 0.6538 0.0756 0.8923 0.022 Uiso 1 1 calc R U
C25 C 0.78144(18) -0.36992(16) 1.05616(15) 0.0221(3) Uani 1 1 d . .
C26 C 0.8757(2) -0.49179(17) 1.25348(18) 0.0363(5) Uani 1 1 d . .
H26A H 0.8051 -0.5596 1.2906 0.054 Uiso 1 1 calc R U
H26B H 0.8960 -0.4804 1.3255 0.054 Uiso 1 1 calc R U
H26C H 0.9685 -0.5199 1.2075 0.054 Uiso 1 1 calc R U
O1 O 0.41213(11) 0.16092(11) 0.70701(11) 0.0203(3) Uani 1 1 d . .
O2 O 0.49426(12) 0.14021(11) 0.48778(10) 0.0215(3) Uani 1 1 d . .
O3 O 0.80041(17) -0.46885(12) 1.04175(13) 0.0416(4) Uani 1 1 d . .
O4 O 0.81292(13) -0.36712(11) 1.16035(11) 0.0253(3) Uani 1 1 d . .
H1O H 0.376(3) 0.150(2) 0.651(2) 0.052(7) Uiso 1 1 d . .

loop_
_atom_site_aniso_label
_atom_site_aniso_U_11
_atom_site_aniso_U_22
_atom_site_aniso_U_33
_atom_site_aniso_U_23
_atom_site_aniso_U_13
_atom_site_aniso_U_12
C1 0.0145(7) 0.0136(7) 0.0173(7) -0.0057(6) -0.0059(6) -0.0006(6)
C2 0.0156(7) 0.0138(7) 0.0144(7) -0.0036(6) -0.0056(6) -0.0026(6)
C3 0.0173(8) 0.0214(8) 0.0181(7) -0.0087(6) -0.0049(6) -0.0013(6)
C4 0.0127(7) 0.0267(9) 0.0281(9) -0.0114(7) -0.0050(6) -0.0020(6)
C5 0.0194(8) 0.0251(9) 0.0301(9) -0.0124(7) -0.0112(7) -0.0044(7)
C6 0.0200(8) 0.0202(8) 0.0211(8) -0.0103(7) -0.0083(6) -0.0016(6)
C7 0.0148(7) 0.0131(7) 0.0149(7) -0.0039(6) -0.0053(6) -0.0022(6)
C8 0.0163(7) 0.0177(7) 0.0111(7) -0.0060(6) -0.0059(5) -0.0022(6)
C9 0.0109(7) 0.0196(8) 0.0169(7) -0.0089(6) -0.0033(5) -0.0014(6)
C10 0.0173(7) 0.0134(7) 0.0177(7) -0.0063(6) -0.0074(6) -0.0003(6)
C11 0.0187(8) 0.0205(8) 0.0207(8) -0.0094(6) -0.0073(6) -0.0025(6)
C12 0.0210(8) 0.0283(9) 0.0188(8) -0.0120(7) -0.0030(6) -0.0059(7)
C13 0.0282(9) 0.0315(9) 0.0169(8) -0.0098(7) -0.0026(7) -0.0089(7)
C14 0.0541(13) 0.0401(11) 0.0274(9) -0.0184(9) -0.0071(9) -0.0137(10)
C15 0.0181(8) 0.0222(8) 0.0158(7) -0.0086(6) -0.0070(6) 0.0000(6)
C16 0.0286(9) 0.0182(8) 0.0213(8) -0.0084(7) -0.0114(7) 0.0023(7)
C17 0.0350(10) 0.0227(8) 0.0316(9) -0.0166(7) -0.0120(8) 0.0009(7)
C18 0.0462(11) 0.0325(10) 0.0270(9) -0.0168(8) -0.0112(8) -0.0033(8)
C19 0.0116(7) 0.0187(8) 0.0140(7) -0.0068(6) -0.0010(5) -0.0047(6)
C20 0.0226(8) 0.0238(8) 0.0176(7) -0.0105(7) -0.0058(6) -0.0050(6)
C21 0.0265(9) 0.0185(8) 0.0231(8) -0.0110(7) -0.0053(7) -0.0054(6)
C22 0.0177(8) 0.0177(8) 0.0174(7) -0.0064(6) -0.0012(6) -0.0043(6)
C23 0.0237(8) 0.0212(8) 0.0155(7) -0.0078(6) -0.0049(6) -0.0031(6)
C24 0.0219(8) 0.0177(8) 0.0188(7) -0.0099(6) -0.0052(6) -0.0019(6)
C25 0.0244(9) 0.0194(8) 0.0219(8) -0.0073(7) -0.0048(7) -0.0054(7)
C26 0.0524(13) 0.0208(9) 0.0320(10) -0.0023(8) -0.0242(9) 0.0001(8)
O1 0.0115(5) 0.0314(6) 0.0229(6) -0.0163(5) -0.0023(4) -0.0025(4)
O2 0.0167(6) 0.0304(6) 0.0231(6) -0.0145(5) -0.0073(4) -0.0030(5)
O3 0.0691(10) 0.0196(7) 0.0461(8) -0.0152(6) -0.0328(7) 0.0048(6)
O4 0.0357(7) 0.0182(6) 0.0192(6) -0.0043(5) -0.0112(5) -0.0001(5)

loop_
_atom_type_symbol
_atom_type_description
_atom_type_scat_dispersion_real
_atom_type_scat_dispersion_imag
_atom_type_scat_source
C C 0.0033 0.0016 'International Tables Vol C Tables 4.2.6.8 and 6.1.1.4'
H H 0.0000 0.0000 'International Tables Vol C Tables 4.2.6.8 and 6.1.1.4'
N N 0.0061 0.0033 'International Tables Vol C Tables 4.2.6.8 and 6.1.1.4'
O O 0.0106 0.0060 'International Tables Vol C Tables 4.2.6.8 and 6.1.1.4'

loop_
_geom_angle_atom_site_label_1
_geom_angle_atom_site_label_2
_geom_angle_atom_site_label_3
_geom_angle
C11 C1 C10 115.57(13)
C11 C1 C2 127.77(14)
C10 C1 C2 116.60(13)
C3 C2 C7 118.52(13)
C3 C2 C1 122.43(13)
C7 C2 C1 119.04(13)
C4 C3 C2 121.13(14)
C4 C3 H3 119.4
C2 C3 H3 119.4
C3 C4 C5 120.29(14)
C3 C4 H4 119.9
C5 C4 H4 119.9
C6 C5 C4 119.47(15)
C6 C5 H5 120.3
C4 C5 H5 120.3
C5 C6 C7 121.24(14)
C5 C6 H6 119.4
C7 C6 H6 119.4
C6 C7 C2 119.28(13)
C6 C7 C8 121.79(13)
C2 C7 C8 118.82(13)
C15 C8 C7 126.75(14)
C15 C8 C9 121.55(13)
C7 C8 C9 111.54(12)
O1 C9 C8 111.61(12)
O1 C9 C19 108.77(11)
C8 C9 C19 112.71(12)
O1 C9 C10 108.52(11)
C8 C9 C10 104.92(11)
C19 C9 C10 110.20(12)
O2 C10 C1 123.91(13)
O2 C10 C9 118.10(13)
C1 C10 C9 117.94(12)
C1 C11 C12 130.30(14)
C1 C11 H11 114.8
C12 C11 H11 114.8
C11 C12 C13 112.11(13)
C11 C12 H12A 109.2
C13 C12 H12A 109.2
C11 C12 H12B 109.2
C13 C12 H12B 109.2
H12A C12 H12B 107.9
C14 C13 C12 113.63(14)
C14 C13 H13A 108.8
C12 C13 H13A 108.8
C14 C13 H13B 108.8
C12 C13 H13B 108.8
H13A C13 H13B 107.7
C13 C14 H14A 109.5
C13 C14 H14B 109.5
H14A C14 H14B 109.5
C13 C14 H14C 109.5
H14A C14 H14C 109.5
H14B C14 H14C 109.5
C8 C15 C16 128.67(14)
C8 C15 H15 115.7
C16 C15 H15 115.7
C15 C16 C17 112.56(13)
C15 C16 H16A 109.1
C17 C16 H16A 109.1
C15 C16 H16B 109.1
C17 C16 H16B 109.1
H16A C16 H16B 107.8
C18 C17 C16 112.97(14)
C18 C17 H17A 109.0
C16 C17 H17A 109.0
C18 C17 H17B 109.0
C16 C17 H17B 109.0
H17A C17 H17B 107.8
C17 C18 H18A 109.5
C17 C18 H18B 109.5
H18A C18 H18B 109.5
C17 C18 H18C 109.5
H18A C18 H18C 109.5
H18B C18 H18C 109.5
C20 C19 C24 119.07(14)
C20 C19 C9 120.98(13)
C24 C19 C9 119.84(13)
C21 C20 C19 120.26(14)
C21 C20 H20 119.9
C19 C20 H20 119.9
C20 C21 C22 120.47(14)
C20 C21 H21 119.8
C22 C21 H21 119.8
C21 C22 C23 119.48(14)
C21 C22 C25 118.00(14)
C23 C22 C25 122.49(14)
C24 C23 C22 119.74(14)
C24 C23 H23 120.1
C22 C23 H23 120.1
C23 C24 C19 120.95(14)
C23 C24 H24 119.5
C19 C24 H24 119.5
O3 C25 O4 123.06(15)
O3 C25 C22 124.15(15)
O4 C25 C22 112.79(13)
O4 C26 H26A 109.5
O4 C26 H26B 109.5
H26A C26 H26B 109.5
O4 C26 H26C 109.5
H26A C26 H26C 109.5
H26B C26 H26C 109.5
C9 O1 H1O 103.4(15)
C25 O4 C26 115.02(13)

loop_
_geom_bond_atom_site_label_1
_geom_bond_atom_site_label_2
_geom_bond_distance
C1 C11 1.348(2)
C1 C10 1.486(2)
C1 C2 1.483(2)
C2 C3 1.399(2)
C2 C7 1.414(2)
C3 C4 1.386(2)
C3 H3 0.9500
C4 C5 1.387(2)
C4 H4 0.9500
C5 C6 1.384(2)
C5 H5 0.9500
C6 C7 1.399(2)
C6 H6 0.9500
C7 C8 1.481(2)
C8 C15 1.334(2)
C8 C9 1.524(2)
C9 O1 1.4194(17)
C9 C19 1.536(2)
C9 C10 1.534(2)
C10 O2 1.2226(18)
C11 C12 1.492(2)
C11 H11 0.9500
C12 C13 1.531(2)
C12 H12A 0.9900
C12 H12B 0.9900
C13 C14 1.508(2)
C13 H13A 0.9900
C13 H13B 0.9900
C14 H14A 0.9800
C14 H14B 0.9800
C14 H14C 0.9800
C15 C16 1.501(2)
C15 H15 0.9500
C16 C17 1.533(2)
C16 H16A 0.9900
C16 H16B 0.9900
C17 C18 1.515(2)
C17 H17A 0.9900
C17 H17B 0.9900
C18 H18A 0.9800
C18 H18B 0.9800
C18 H18C 0.9800
C19 C20 1.391(2)
C19 C24 1.389(2)
C20 C21 1.387(2)
C20 H20 0.9500
C21 C22 1.389(2)
C21 H21 0.9500
C22 C23 1.393(2)
C22 C25 1.489(2)
C23 C24 1.386(2)
C23 H23 0.9500
C24 H24 0.9500
C25 O3 1.2012(19)
C25 O4 1.3402(19)
C26 O4 1.4442(19)
C26 H26A 0.9800
C26 H26B 0.9800
C26 H26C 0.9800
O1 H1O 0.88(2)

loop_
_geom_hbond_atom_site_label_D
_geom_hbond_atom_site_label_H
_geom_hbond_atom_site_label_A
_geom_hbond_distance_DH
_geom_hbond_distance_HA
_geom_hbond_distance_DA
_geom_hbond_angle_DHA
O1 H1O O2 0.88(2) 1.98(2) 2.5867(15) 125.0(19)

loop_
_geom_torsion_atom_site_label_1
_geom_torsion_atom_site_label_2
_geom_torsion_atom_site_label_3
_geom_torsion_atom_site_label_4
_geom_torsion
C11 C1 C2 C3 -22.6(2)
C10 C1 C2 C3 160.41(13)
C11 C1 C2 C7 157.05(15)
C10 C1 C2 C7 -19.98(19)
C7 C2 C3 C4 -1.5(2)
C1 C2 C3 C4 178.11(14)
C2 C3 C4 C5 2.0(2)
C3 C4 C5 C6 -0.2(2)
C4 C5 C6 C7 -2.0(2)
C5 C6 C7 C2 2.4(2)
C5 C6 C7 C8 178.65(14)
C3 C2 C7 C6 -0.7(2)
C1 C2 C7 C6 179.72(13)
C3 C2 C7 C8 -177.03(13)
C1 C2 C7 C8 3.35(19)
C6 C7 C8 C15 48.3(2)
C2 C7 C8 C15 -135.43(16)
C6 C7 C8 C9 -136.30(14)
C2 C7 C8 C9 39.97(17)
C15 C8 C9 O1 -3.64(19)
C7 C8 C9 O1 -179.32(11)
C15 C8 C9 C19 -126.39(14)
C7 C8 C9 C19 57.93(15)
C15 C8 C9 C10 113.68(15)
C7 C8 C9 C10 -62.00(14)
C11 C1 C10 O2 -7.3(2)
C2 C1 C10 O2 170.08(14)
C11 C1 C10 C9 175.15(13)
C2 C1 C10 C9 -7.45(19)
O1 C9 C10 O2 -11.64(18)
C8 C9 C10 O2 -131.06(14)
C19 C9 C10 O2 107.36(15)
O1 C9 C10 C1 166.03(12)
C8 C9 C10 C1 46.61(16)
C19 C9 C10 C1 -74.97(16)
C10 C1 C11 C12 173.76(15)
C2 C1 C11 C12 -3.3(3)
C1 C11 C12 C13 -156.52(16)
C11 C12 C13 C14 -73.58(19)
C7 C8 C15 C16 3.0(2)
C9 C8 C15 C16 -172.00(13)
C8 C15 C16 C17 -129.93(17)
C15 C16 C17 C18 64.44(19)
O1 C9 C19 C20 90.88(16)
C8 C9 C19 C20 -144.80(14)
C10 C9 C19 C20 -27.97(18)
O1 C9 C19 C24 -85.29(16)
C8 C9 C19 C24 39.03(18)
C10 C9 C19 C24 155.86(13)
C24 C19 C20 C21 -2.0(2)
C9 C19 C20 C21 -178.22(13)
C19 C20 C21 C22 0.9(2)
C20 C21 C22 C23 1.0(2)
C20 C21 C22 C25 -177.35(14)
C21 C22 C23 C24 -1.7(2)
C25 C22 C23 C24 176.53(14)
C22 C23 C24 C19 0.6(2)
C20 C19 C24 C23 1.3(2)
C9 C19 C24 C23 177.51(13)
C21 C22 C25 O3 1.5(2)
C23 C22 C25 O3 -176.77(16)
C21 C22 C25 O4 -179.37(13)
C23 C22 C25 O4 2.3(2)
O3 C25 O4 C26 1.6(2)
C22 C25 O4 C26 -177.54(14)
